data_4118123
loop_
_publ_author_name
'Michihiro Nishikawa'
'Kuniharu Nomoto'
'Shoko Kume'
'Hiroshi Nishihara'

_publ_section_title
;
 Reversible Copper(II)/(I) Electrochemical Potential Switching Driven by
 Visible Light-Induced Coordinated Ring Rotation
;
_journal_name_full 'Journal of the American Chemical Society'
_journal_page_first 10543
_journal_page_last 10553
_journal_paper_doi 10.1021/ja3028873
_journal_volume 134
_journal_year 2012
_chemical_formula_sum 'C90 H94 B2 Cl4 Cu2 F8 N10'
_chemical_formula_weight 1758.27
_space_group_IT_number 2
_symmetry_cell_setting triclinic
_symmetry_space_group_name_Hall '-P 1'
_symmetry_space_group_name_H-M 'P -1'
_audit_creation_date 2010-06-30T19:36:16-00:00
_audit_creation_method 'WinGX routine CIF_UPDATE'
_cell_angle_alpha 87.903(5)
_cell_angle_beta 76.771(4)
_cell_angle_gamma 70.003(4)
_cell_formula_units_Z 2
_cell_length_a 14.4589(16)
_cell_length_b 14.9720(18)
_cell_length_c 21.711(3)
_cell_measurement_reflns_used 9221
_cell_measurement_temperature 113(2)
_cell_measurement_theta_max 27.4797
_cell_measurement_theta_min 3.0091
_cell_volume 4294.9(9)
_computing_cell_refinement 'CrystalClear (Rigaku/MSC Inc., 2006)'
_computing_data_collection 'CrystalClear (Rigaku/MSC Inc., 2006)'
_computing_data_reduction 'CrystalClear (Rigaku/MSC Inc., 2006)'
_computing_structure_refinement 'SHELXL-97 (Sheldrick, 1997)'
_computing_structure_solution
;
        ????
;
_diffrn_ambient_temperature 113
_diffrn_detector_area_resol_mean 28.5714
_diffrn_measured_fraction_theta_full 0.958
_diffrn_measured_fraction_theta_max 0.958
_diffrn_measurement_device_type 'Rigaku Saturn'
_diffrn_measurement_method dtprofit.ref
_diffrn_radiation_type MoK\a
_diffrn_radiation_wavelength 0.7107
_diffrn_reflns_av_R_equivalents 0.0293
_diffrn_reflns_limit_h_max 16
_diffrn_reflns_limit_h_min -18
_diffrn_reflns_limit_k_max 19
_diffrn_reflns_limit_k_min -18
_diffrn_reflns_limit_l_max 28
_diffrn_reflns_limit_l_min -28
_diffrn_reflns_number 34468
_diffrn_reflns_theta_full 27.48
_diffrn_reflns_theta_max 27.48
_diffrn_reflns_theta_min 3.01
_exptl_absorpt_coefficient_mu 0.689
_exptl_absorpt_correction_T_max 0.9525
_exptl_absorpt_correction_T_min 0.8508
_exptl_absorpt_correction_type numerical
_exptl_crystal_colour Red
_exptl_crystal_density_diffrn 1.426
_exptl_crystal_description Block
_exptl_crystal_F_000 1896
_exptl_crystal_size_max 0.29
_exptl_crystal_size_mid 0.17
_exptl_crystal_size_min 0.14
_refine_diff_density_max 1.552
_refine_diff_density_min -1.272
_refine_ls_extinction_method none
_refine_ls_goodness_of_fit_ref 1.055
_refine_ls_hydrogen_treatment constr
_refine_ls_matrix_type full
_refine_ls_number_parameters 1103
_refine_ls_number_reflns 18855
_refine_ls_number_restraints 104
_refine_ls_restrained_S_all 1.059
_refine_ls_R_factor_gt 0.0805
_refine_ls_shift/su_max 0.075
_refine_ls_structure_factor_coef Fsqd
_refine_ls_weighting_details 'calc w=1/[\s^2^(Fo^2^)+(0.1220P)^2^+6.2562P] where P=(Fo^2^+2Fc^2^)/3'
_refine_ls_weighting_scheme calc
_refine_ls_wR_factor_ref 0.2408
_reflns_number_gt 13276
_reflns_number_total 18855
_reflns_threshold_expression >2sigma(I)
_cod_data_source_file ja3028873_si_002.cif
_cod_data_source_block auto
_cod_database_code 4118123

loop_
_symmetry_equiv_pos_as_xyz
'x, y, z'
'-x, -y, -z'

loop_
_atom_site_label
_atom_site_type_symbol
_atom_site_fract_x
_atom_site_fract_y
_atom_site_fract_z
_atom_site_U_iso_or_equiv
_atom_site_adp_type
_atom_site_occupancy
_atom_site_calc_flag
_atom_site_refinement_flags
_atom_site_disorder_group
_atom_site_disorder_assembly
Cu1 Cu 0.22843(4) 0.01257(3) 0.71057(2) 0.02703(14) Uani 1 d . . .
Cu2 Cu 0.32378(4) 0.47389(3) 0.80126(2) 0.02848(14) Uani 1 d . . .
Cl2 Cl 0.52595(11) 0.89716(10) 0.89441(7) 0.0567(3) Uani 1 d . . .
Cl7 Cl 0.85368(12) 0.56191(11) 0.57314(9) 0.0723(5) Uani 1 d . . .
Cl1 Cl 0.70416(14) 0.90830(13) 0.92444(10) 0.0811(5) Uani 1 d . . .
Cl6 Cl 1.01981(14) 0.60849(14) 0.59580(10) 0.0897(6) Uani 1 d . . .
F2 F 0.2862(2) 0.0690(2) 0.27334(13) 0.0569(8) Uani 1 d U 7 A
F4 F 0.2701(3) 0.1530(3) 0.36308(15) 0.0669(9) Uani 1 d U 7 A
N5 N 0.1321(2) 0.1370(2) 0.75233(15) 0.0265(7) Uani 1 d . . .
C52 C 0.0258(3) 0.7276(5) 0.7948(2) 0.0552(16) Uani 1 d . . .
N55 N 0.4223(3) 0.3500(2) 0.75937(16) 0.0284(7) Uani 1 d . . .
N3 N 0.1955(2) -0.1046(2) 0.68954(14) 0.0232(6) Uani 1 d . . .
N2 N 0.4458(3) -0.2543(3) 0.69988(16) 0.0365(8) Uani 1 d . . C
N1 N 0.3563(3) -0.0886(2) 0.72203(15) 0.0290(7) Uani 1 d . . C
N4 N 0.2224(2) 0.0918(2) 0.62958(15) 0.0261(6) Uani 1 d . . .
N54 N 0.3305(3) 0.3936(2) 0.88172(15) 0.0281(7) Uani 1 d . . .
N53 N 0.3560(2) 0.5912(2) 0.82350(14) 0.0255(6) Uani 1 d . . .
C83 C 0.4166(3) 0.3959(3) 0.65223(18) 0.0300(8) Uani 1 d . . .
N51 N 0.1980(3) 0.5745(3) 0.78862(15) 0.0309(7) Uani 1 d . . D
C29 C 0.1143(3) 0.2402(3) 0.5968(2) 0.0323(9) Uani 1 d . . .
F54 F 0.6931(8) 0.6275(10) 0.8557(3) 0.060(3) Uani 0.514(8) d PU 5 B
C20 C 0.1354(3) 0.0921(3) 0.86058(18) 0.0273(8) Uani 1 d . . .
C81 C 0.5358(3) 0.2378(3) 0.6762(2) 0.0375(10) Uani 1 d . . .
H81 H 0.5614 0.223 0.6321 0.045 Uiso 1 calc R . .
C16 C 0.2214(3) 0.0939(3) 0.8784(2) 0.0323(9) Uani 1 d . . .
C21 C 0.0942(3) 0.1614(3) 0.81402(18) 0.0278(8) Uani 1 d . . .
C76 C 0.4088(3) 0.3095(3) 0.86805(19) 0.0301(8) Uani 1 d . . .
C28 C 0.1461(3) 0.1776(3) 0.64335(18) 0.0274(8) Uani 1 d . . .
C12 C 0.2501(4) -0.0957(3) 1.0019(2) 0.0478(12) Uani 1 d . . .
H12A H 0.3105 -0.0859 1.0089 0.072 Uiso 1 calc R . .
H12B H 0.2674 -0.1619 0.9874 0.072 Uiso 1 calc R . .
H12C H 0.198 -0.082 1.0415 0.072 Uiso 1 calc R . .
C87 C 0.4622(3) 0.4627(3) 0.62716(19) 0.0357(9) Uani 1 d . . .
C74 C 0.4419(3) 0.2467(3) 0.9145(2) 0.0360(9) Uani 1 d . . .
C22 C 0.0207(3) 0.2514(3) 0.8349(2) 0.0342(9) Uani 1 d . . .
H22 H -0.0048 0.2672 0.879 0.041 Uiso 1 calc R . .
C24 C 0.0256(3) 0.2926(3) 0.7265(2) 0.0356(9) Uani 1 d . . .
C38 C 0.4437(3) -0.0323(3) 0.57664(17) 0.0282(8) Uani 1 d . . .
C25 C 0.0995(3) 0.2031(3) 0.70937(19) 0.0283(8) Uani 1 d . . .
C8 C 0.1876(3) -0.2768(3) 0.65328(19) 0.0328(9) Uani 1 d . . .
H8 H 0.1843 -0.3359 0.6414 0.039 Uiso 1 calc R . .
C82 C 0.4600(3) 0.3261(3) 0.69800(19) 0.0298(8) Uani 1 d . . .
C69 C 0.1074(3) 0.5180(3) 0.93413(19) 0.0331(9) Uani 1 d . . .
C15 C 0.1245(3) -0.0302(3) 0.9334(2) 0.0352(9) Uani 1 d . . .
H15 H 0.091 -0.0725 0.9523 0.042 Uiso 1 calc R . .
F3 F 0.1358(3) 0.1396(4) 0.3417(3) 0.1153(18) Uani 1 d U 7 A
N52 N 0.1054(3) 0.7400(3) 0.81226(18) 0.0436(10) Uani 1 d . . D
C9 C 0.1068(3) -0.1940(3) 0.65433(19) 0.0307(8) Uani 1 d . . .
H9 H 0.048 -0.1954 0.6425 0.037 Uiso 1 calc R . .
C10 C 0.1122(3) -0.1084(3) 0.67281(18) 0.0275(8) Uani 1 d . . .
C79 C 0.5322(3) 0.1955(3) 0.7844(2) 0.0339(9) Uani 1 d . . .
C80 C 0.5725(3) 0.1733(3) 0.7191(2) 0.0399(10) Uani 1 d . . .
H80 H 0.6245 0.1142 0.7047 0.048 Uiso 1 calc R . .
C68 C 0.1961(3) 0.5103(3) 0.95349(18) 0.0318(9) Uani 1 d . . .
C32 C 0.2681(3) 0.0655(3) 0.56912(18) 0.0285(8) Uani 1 d . . .
C40 C 0.5216(3) -0.1196(3) 0.57015(18) 0.0325(9) Uani 1 d . . .
H40 H 0.5813 -0.1244 0.5834 0.039 Uiso 1 calc R . .
C6 C 0.2741(3) -0.1861(3) 0.68704(17) 0.0253(7) Uani 1 d . . C
C23 C -0.0140(3) 0.3160(3) 0.7919(2) 0.0363(9) Uani 1 d . . .
H23 H -0.0643 0.3761 0.8059 0.044 Uiso 1 calc R . .
C2 C 0.5272(3) -0.2433(4) 0.7149(2) 0.0432(12) Uani 1 d . . .
C65 C 0.0290(3) 0.6060(3) 0.94233(19) 0.0356(9) Uani 1 d . . .
H65 H -0.0316 0.6118 0.9299 0.043 Uiso 1 calc R . .
C27 C 0.0373(3) 0.3306(3) 0.6157(2) 0.0397(10) Uani 1 d . . .
H27 H 0.0153 0.3734 0.5844 0.048 Uiso 1 calc R . .
C26 C -0.0053(3) 0.3561(3) 0.6784(2) 0.0382(10) Uani 1 d . . .
H26 H -0.056 0.4168 0.6902 0.046 Uiso 1 calc R . .
C35 C 0.4573(3) 0.0529(3) 0.6022(2) 0.0333(9) Uani 1 d . . .
H35A H 0.3963 0.1086 0.6039 0.05 Uiso 1 calc R . .
H35B H 0.5155 0.0646 0.5746 0.05 Uiso 1 calc R . .
H35C H 0.4691 0.0412 0.645 0.05 Uiso 1 calc R . .
C86 C 0.3318(3) 0.3922(3) 0.6340(2) 0.0381(10) Uani 1 d . . .
C88 C 0.4228(4) 0.5224(3) 0.58124(19) 0.0394(10) Uani 1 d . . .
H88 H 0.4542 0.5665 0.5629 0.047 Uiso 1 calc R . .
C91 C 0.2994(5) 0.5837(4) 0.5117(2) 0.0587(15) Uani 1 d . . .
H91A H 0.2407 0.5713 0.5038 0.088 Uiso 1 calc R . .
H91B H 0.3521 0.5715 0.4724 0.088 Uiso 1 calc R . .
H91C H 0.2791 0.6503 0.5263 0.088 Uiso 1 calc R . .
F1 F 0.2492(5) 0.0116(3) 0.3671(2) 0.144(3) Uani 1 d U 7 A
C34 C 0.3550(3) -0.0259(3) 0.55773(17) 0.0290(8) Uani 1 d . . .
C17 C 0.0866(3) 0.0292(3) 0.88800(19) 0.0340(9) Uani 1 d . . .
C56 C 0.2766(3) 0.6721(3) 0.82649(17) 0.0278(8) Uani 1 d . . D
C13 C 0.2105(3) -0.0301(3) 0.9522(2) 0.0354(9) Uani 1 d . . .
C14 C 0.2580(3) 0.0325(3) 0.9235(2) 0.0378(10) Uani 1 d . . .
H14 H 0.3172 0.0331 0.9352 0.045 Uiso 1 calc R . .
C37 C 0.3470(3) -0.1062(3) 0.53083(18) 0.0343(9) Uani 1 d . . .
C70 C 0.0943(4) 0.4341(3) 0.9064(2) 0.0391(10) Uani 1 d . . .
H70A H 0.1557 0.3784 0.9037 0.059 Uiso 1 calc R . .
H70B H 0.0823 0.4481 0.8639 0.059 Uiso 1 calc R . .
H70C H 0.0366 0.421 0.9334 0.059 Uiso 1 calc R . .
C59 C 0.4441(4) 0.6807(3) 0.8587(2) 0.0369(9) Uani 1 d . . .
H59 H 0.5031 0.6825 0.8702 0.044 Uiso 1 calc R . .
C60 C 0.4393(3) 0.5946(3) 0.83997(18) 0.0294(8) Uani 1 d . . .
C77 C 0.5644(4) 0.1329(3) 0.8324(2) 0.0413(10) Uani 1 d . . .
H77 H 0.6165 0.073 0.8206 0.05 Uiso 1 calc R . .
C67 C 0.2051(4) 0.5897(3) 0.98172(19) 0.0359(9) Uani 1 d . . .
C66 C 0.2993(4) 0.5822(4) 1.0034(2) 0.0451(11) Uani 1 d . . .
H66A H 0.3473 0.517 0.9952 0.068 Uiso 1 calc R . .
H66B H 0.2816 0.5988 1.0488 0.068 Uiso 1 calc R . .
H66C H 0.3303 0.6261 0.9801 0.068 Uiso 1 calc R . .
C7 C 0.2727(3) -0.2734(3) 0.66955(18) 0.0298(8) Uani 1 d . . .
H7 H 0.3292 -0.3297 0.6688 0.036 Uiso 1 calc R . .
C4 C 0.4381(3) -0.0790(4) 0.7375(2) 0.0395(10) Uani 1 d . . .
C71 C 0.2824(3) 0.4183(3) 0.94181(19) 0.0336(9) Uani 1 d . . .
C61 C 0.5246(3) 0.5029(3) 0.8383(2) 0.0381(10) Uani 1 d . . .
H61A H 0.5068 0.4508 0.8241 0.057 Uiso 1 calc R . .
H61B H 0.5374 0.4911 0.8808 0.057 Uiso 1 calc R . .
H61C H 0.5856 0.5066 0.8089 0.057 Uiso 1 calc R . .
C41 C 0.5143(4) -0.2006(3) 0.54458(19) 0.0377(10) Uani 1 d . . .
C705 C 0.8203(4) 0.2599(4) 0.5997(3) 0.0536(13) Uani 1 d . . .
H70D H 0.825 0.3243 0.6006 0.064 Uiso 1 calc R . .
H70E H 0.7521 0.2659 0.5948 0.064 Uiso 1 calc R . .
C31 C 0.2367(3) 0.1228(3) 0.5195(2) 0.0364(9) Uani 1 d . . .
H31 H 0.268 0.1014 0.4767 0.044 Uiso 1 calc R . .
C58 C 0.3628(4) 0.7632(3) 0.86047(19) 0.0382(10) Uani 1 d . . .
H58 H 0.3655 0.8223 0.8729 0.046 Uiso 1 calc R . .
C90 C 0.3401(4) 0.5187(3) 0.5621(2) 0.0413(11) Uani 1 d . . .
C18 C 0.2746(4) 0.1619(4) 0.8495(3) 0.0573(15) Uani 1 d . . .
H18A H 0.2392 0.2 0.8188 0.086 Uiso 1 calc R . .
H18B H 0.3445 0.1256 0.8281 0.086 Uiso 1 calc R . .
H18C H 0.2746 0.2041 0.883 0.086 Uiso 1 calc R . .
C72 C 0.3117(4) 0.3602(3) 0.9915(2) 0.0447(11) Uani 1 d . . .
H72 H 0.2766 0.3793 1.0341 0.054 Uiso 1 calc R . .
C57 C 0.2774(3) 0.7596(3) 0.84418(19) 0.0340(9) Uani 1 d . . .
H57 H 0.2206 0.8157 0.8451 0.041 Uiso 1 calc R . .
C5 C 0.3647(3) -0.1764(3) 0.70405(17) 0.0279(8) Uani 1 d . . .
C30 C 0.1612(3) 0.2093(3) 0.5333(2) 0.0376(10) Uani 1 d . . .
H30 H 0.1405 0.2484 0.5 0.045 Uiso 1 calc R . .
C89 C 0.2934(4) 0.4552(3) 0.5900(2) 0.0436(11) Uani 1 d . . .
H89 H 0.2338 0.4549 0.5786 0.052 Uiso 1 calc R . .
C11 C 0.0278(3) -0.0163(3) 0.6739(2) 0.0375(10) Uani 1 d . . .
H11A H 0.0459 0.0355 0.6882 0.056 Uiso 1 calc R . .
H11B H -0.0337 -0.0193 0.703 0.056 Uiso 1 calc R . .
H11C H 0.0157 -0.0046 0.6313 0.056 Uiso 1 calc R . .
C36 C 0.2528(4) -0.1009(4) 0.5092(2) 0.0447(11) Uani 1 d . . .
H36A H 0.2042 -0.0359 0.5166 0.067 Uiso 1 calc R . .
H36B H 0.2224 -0.1447 0.5331 0.067 Uiso 1 calc R . .
H36C H 0.271 -0.1188 0.4639 0.067 Uiso 1 calc R . .
C62 C -0.0462(4) 0.7805(3) 0.9745(2) 0.0473(12) Uani 1 d . . .
H62A H -0.1014 0.7737 0.9582 0.071 Uiso 1 calc R . .
H62B H -0.0207 0.827 0.9501 0.071 Uiso 1 calc R . .
H62C H -0.0713 0.8025 1.0192 0.071 Uiso 1 calc R . .
C85 C 0.5476(4) 0.4738(4) 0.6515(2) 0.0470(12) Uani 1 d . . .
H85A H 0.5696 0.5233 0.6286 0.071 Uiso 1 calc R . .
H85B H 0.6043 0.4133 0.6449 0.071 Uiso 1 calc R . .
H85C H 0.5242 0.4918 0.6969 0.071 Uiso 1 calc R . .
C63 C 0.0383(4) 0.6854(3) 0.96855(19) 0.0373(10) Uani 1 d . . .
C55 C 0.1876(3) 0.6619(3) 0.80835(18) 0.0311(8) Uani 1 d . . .
C39 C 0.4275(4) -0.1925(3) 0.52482(19) 0.0395(10) Uani 1 d . . .
H39 H 0.4225 -0.247 0.5067 0.047 Uiso 1 calc R . .
C75 C 0.5216(4) 0.1575(3) 0.8951(2) 0.0419(10) Uani 1 d . . .
H75 H 0.545 0.115 0.9262 0.05 Uiso 1 calc R . .
C19 C -0.0042(4) 0.0243(4) 0.8673(3) 0.0554(14) Uani 1 d . . .
H19A H -0.0206 0.071 0.8351 0.083 Uiso 1 calc R . .
H19B H -0.062 0.0384 0.9038 0.083 Uiso 1 calc R . .
H19C H 0.0109 -0.0397 0.8495 0.083 Uiso 1 calc R . .
C73 C 0.3915(4) 0.2755(3) 0.9777(2) 0.0455(11) Uani 1 d . . .
H73 H 0.4124 0.2366 1.011 0.055 Uiso 1 calc R . .
C703 C 0.7749(4) 0.2666(4) 0.7230(3) 0.0519(13) Uani 1 d . . .
H70F H 0.7901 0.3259 0.7252 0.062 Uiso 1 calc R . .
H70G H 0.7027 0.2844 0.722 0.062 Uiso 1 calc R . .
C701 C 0.7288(4) 0.2737(4) 0.8473(3) 0.0561(14) Uani 1 d . . .
H70H H 0.7431 0.2346 0.8835 0.084 Uiso 1 calc R . .
H70I H 0.6563 0.2941 0.8486 0.084 Uiso 1 calc R . .
H70J H 0.7485 0.3298 0.8493 0.084 Uiso 1 calc R . .
C78 C 0.4562(3) 0.2846(3) 0.80234(19) 0.0289(8) Uani 1 d . . .
C64 C 0.1254(4) 0.6753(3) 0.98819(19) 0.0374(10) Uani 1 d . . .
H64 H 0.131 0.7291 1.0068 0.045 Uiso 1 calc R . .
C33 C 0.5988(4) -0.2948(4) 0.5394(3) 0.0570(14) Uani 1 d . . .
H33A H 0.6537 -0.2871 0.5557 0.086 Uiso 1 calc R . .
H33B H 0.6243 -0.3177 0.495 0.086 Uiso 1 calc R . .
H33C H 0.5735 -0.341 0.5644 0.086 Uiso 1 calc R . .
C1 C 0.6205(4) -0.3215(5) 0.7099(3) 0.0348(16) Uani 0.672(10) d P 1 C
H1A H 0.6127 -0.3796 0.6961 0.052 Uiso 0.672(10) calc PR 1 C
H1B H 0.6379 -0.3304 0.7513 0.052 Uiso 0.672(10) calc PR 1 C
H1C H 0.6744 -0.3079 0.679 0.052 Uiso 0.672(10) calc PR 1 C
C3 C 0.5243(3) -0.1555(4) 0.7337(2) 0.0468(12) Uani 1 d . . C
H3 H 0.5818 -0.1482 0.744 0.056 Uiso 1 calc R . .
C500 C 0.6581(4) 0.8596(4) 0.8697(3) 0.0536(13) Uani 1 d . . .
H50A H 0.678 0.8817 0.8268 0.064 Uiso 1 calc R . .
H50B H 0.687 0.7892 0.8682 0.064 Uiso 1 calc R . .
C600 C 0.8923(5) 0.6266(4) 0.6216(3) 0.0603(15) Uani 1 d . . .
H60A H 0.8531 0.6952 0.6211 0.072 Uiso 1 calc R . .
H60B H 0.8783 0.6067 0.6657 0.072 Uiso 1 calc R . .
C84 C 0.2826(4) 0.3213(4) 0.6620(4) 0.0690(19) Uani 1 d . . .
H84A H 0.2243 0.3284 0.6439 0.103 Uiso 1 calc R . .
H84B H 0.2599 0.3327 0.708 0.103 Uiso 1 calc R . .
H84C H 0.3315 0.2567 0.6521 0.103 Uiso 1 calc R . .
B1 B 0.2351(4) 0.0920(4) 0.3352(3) 0.0380(11) Uani 1 d . . .
C53 C 0.0314(4) 0.6409(5) 0.7729(3) 0.0551(14) Uani 1 d . . D
H53 H -0.0238 0.6335 0.7595 0.066 Uiso 1 calc R . .
C54 C 0.1178(4) 0.5655(4) 0.7706(2) 0.0478(13) Uani 1 d . . .
C704 C 0.8409(4) 0.2083(4) 0.6625(3) 0.0569(14) Uani 1 d . . .
H70K H 0.8289 0.147 0.6623 0.068 Uiso 1 calc R . .
H70L H 0.9129 0.1939 0.6629 0.068 Uiso 1 calc R . .
C706 C 0.9059(5) 0.1945(6) 0.5426(3) 0.087(2) Uani 1 d . . .
H70M H 0.8967 0.2236 0.5023 0.13 Uiso 1 calc R . .
H70N H 0.9003 0.1311 0.5424 0.13 Uiso 1 calc R . .
H70O H 0.9729 0.1889 0.5484 0.13 Uiso 1 calc R . .
C51 C -0.0675(5) 0.8070(5) 0.7975(3) 0.0403(19) Uani 0.661(10) d P 3 D
H51A H -0.0615 0.8644 0.8139 0.06 Uiso 0.661(10) calc PR 3 D
H51B H -0.1238 0.7928 0.8255 0.06 Uiso 0.661(10) calc PR 3 D
H51C H -0.0801 0.8174 0.7549 0.06 Uiso 0.661(10) calc PR 3 D
B51 B 0.7855(4) 0.5812(4) 0.8261(3) 0.0474(13) Uani 1 d U . .
C702 C 0.7936(5) 0.2109(5) 0.7807(3) 0.0648(17) Uani 1 d . . .
H70P H 0.8667 0.1896 0.78 0.078 Uiso 1 calc R . .
H70Q H 0.7747 0.1535 0.7795 0.078 Uiso 1 calc R . .
F53 F 0.7775(7) 0.5005(7) 0.7924(7) 0.136(5) Uani 0.514(8) d PU 5 B
F51 F 0.8549(5) 0.5441(6) 0.8607(3) 0.072(3) Uani 0.514(8) d PU 5 B
F52 F 0.8404(5) 0.5604(5) 0.7685(3) 0.0450(16) Uani 0.514(8) d PU 5 B
F151 F 0.8214(6) 0.6428(6) 0.8590(3) 0.069(3) Uani 0.486(8) d PU 6 B
F153 F 0.7802(10) 0.5044(6) 0.8574(5) 0.123(5) Uani 0.486(8) d PU 6 B
F152 F 0.8189(9) 0.6268(13) 0.7755(6) 0.121(5) Uani 0.486(8) d PU 6 B
F154 F 0.6861(11) 0.6428(12) 0.8318(10) 0.143(7) Uani 0.486(8) d PU 6 B
C101 C 0.4423(10) -0.0041(8) 0.7550(6) 0.030(3) Uani 0.328(10) d P 2 C
H10A H 0.3775 0.0469 0.7564 0.045 Uiso 0.328(10) calc PR 2 C
H10B H 0.4963 0.0112 0.7252 0.045 Uiso 0.328(10) calc PR 2 C
H10C H 0.4563 -0.0102 0.7973 0.045 Uiso 0.328(10) calc PR 2 C
C151 C 0.1115(10) 0.4954(9) 0.7502(6) 0.038(3) Uani 0.339(10) d P 4 D
H15A H 0.1744 0.4419 0.7491 0.057 Uiso 0.339(10) calc PR 4 D
H15B H 0.1003 0.5056 0.7073 0.057 Uiso 0.339(10) calc PR 4 D
H15C H 0.0548 0.4811 0.7776 0.057 Uiso 0.339(10) calc PR 4 D

loop_
_atom_site_aniso_label
_atom_site_aniso_U_11
_atom_site_aniso_U_22
_atom_site_aniso_U_33
_atom_site_aniso_U_23
_atom_site_aniso_U_13
_atom_site_aniso_U_12
Cu1 0.0324(3) 0.0231(2) 0.0258(2) 0.00169(18) -0.00558(19) -0.01064(19)
Cu2 0.0357(3) 0.0219(2) 0.0262(2) -0.00018(18) -0.0027(2) -0.0104(2)
Cl2 0.0688(9) 0.0520(7) 0.0523(7) 0.0074(6) -0.0248(6) -0.0178(6)
Cl7 0.0667(9) 0.0539(8) 0.0960(12) -0.0035(8) -0.0409(9) -0.0054(7)
Cl1 0.0812(11) 0.0785(11) 0.0967(13) -0.0089(9) -0.0480(10) -0.0249(9)
Cl6 0.0739(11) 0.0831(12) 0.1090(15) -0.0323(11) -0.0050(10) -0.0296(10)
F2 0.068(2) 0.068(2) 0.0346(14) -0.0027(14) -0.0041(14) -0.0284(17)
F4 0.067(2) 0.093(3) 0.0468(17) -0.0122(17) -0.0110(15) -0.0358(19)
N5 0.0293(17) 0.0247(15) 0.0267(15) 0.0025(12) -0.0038(13) -0.0125(13)
C52 0.023(2) 0.090(4) 0.037(2) 0.028(3) -0.0006(19) -0.006(2)
N55 0.0314(17) 0.0210(15) 0.0321(17) -0.0007(13) -0.0010(14) -0.0122(13)
N3 0.0253(16) 0.0208(14) 0.0231(14) 0.0024(11) -0.0054(12) -0.0075(12)
N2 0.0285(18) 0.044(2) 0.0265(17) 0.0056(15) -0.0026(14) -0.0019(15)
N1 0.0287(17) 0.0383(18) 0.0235(15) 0.0080(13) -0.0067(13) -0.0159(14)
N4 0.0288(17) 0.0245(15) 0.0279(16) 0.0047(12) -0.0066(13) -0.0132(13)
N54 0.0379(18) 0.0233(15) 0.0229(15) 0.0020(12) -0.0025(13) -0.0132(14)
N53 0.0298(17) 0.0235(15) 0.0213(14) -0.0012(12) -0.0035(12) -0.0082(13)
C83 0.036(2) 0.0228(18) 0.0269(18) -0.0049(15) 0.0003(16) -0.0087(16)
N51 0.0318(18) 0.0403(19) 0.0238(16) 0.0084(14) -0.0055(13) -0.0175(15)
C29 0.030(2) 0.032(2) 0.038(2) 0.0091(17) -0.0100(17) -0.0130(17)
F54 0.035(4) 0.092(7) 0.035(3) -0.016(3) -0.013(2) 0.006(4)
C20 0.0286(19) 0.0254(18) 0.0257(18) -0.0063(14) -0.0009(15) -0.0094(15)
C81 0.038(2) 0.028(2) 0.040(2) -0.0083(17) 0.0032(19) -0.0103(18)
C16 0.030(2) 0.0255(19) 0.037(2) -0.0055(16) -0.0048(17) -0.0053(16)
C21 0.032(2) 0.0256(18) 0.0273(18) -0.0002(15) -0.0024(16) -0.0139(16)
C76 0.032(2) 0.0267(19) 0.035(2) 0.0044(16) -0.0090(17) -0.0144(16)
C28 0.0276(19) 0.0269(18) 0.0317(19) 0.0042(15) -0.0089(16) -0.0134(15)
C12 0.069(3) 0.039(2) 0.032(2) 0.0015(19) -0.018(2) -0.011(2)
C87 0.043(2) 0.032(2) 0.0262(19) -0.0041(16) 0.0035(17) -0.0122(18)
C74 0.041(2) 0.028(2) 0.041(2) 0.0110(17) -0.0123(19) -0.0135(18)
C22 0.038(2) 0.028(2) 0.034(2) -0.0053(16) -0.0026(18) -0.0111(17)
C24 0.032(2) 0.031(2) 0.042(2) 0.0040(18) -0.0063(18) -0.0112(17)
C38 0.032(2) 0.0311(19) 0.0215(17) 0.0042(15) -0.0038(15) -0.0126(16)
C25 0.029(2) 0.0254(18) 0.033(2) 0.0052(15) -0.0091(16) -0.0120(15)
C8 0.040(2) 0.0274(19) 0.032(2) -0.0027(16) -0.0034(17) -0.0153(17)
C82 0.031(2) 0.0238(18) 0.0308(19) -0.0002(15) 0.0005(16) -0.0098(16)
C69 0.040(2) 0.032(2) 0.0242(18) -0.0013(16) 0.0021(17) -0.0145(18)
C15 0.045(2) 0.030(2) 0.029(2) 0.0020(16) -0.0019(18) -0.0152(18)
F3 0.038(2) 0.124(4) 0.178(5) -0.055(3) -0.023(3) -0.016(2)
N52 0.032(2) 0.047(2) 0.037(2) 0.0162(17) 0.0013(16) -0.0026(17)
C9 0.034(2) 0.031(2) 0.0309(19) 0.0000(16) -0.0064(16) -0.0160(17)
C10 0.0259(19) 0.032(2) 0.0274(18) 0.0013(15) -0.0046(15) -0.0143(16)
C79 0.033(2) 0.0215(18) 0.047(2) 0.0025(17) -0.0082(18) -0.0097(16)
C80 0.037(2) 0.026(2) 0.048(3) -0.0046(18) 0.005(2) -0.0082(17)
C68 0.044(2) 0.0271(19) 0.0197(17) 0.0025(14) 0.0011(16) -0.0121(17)
C32 0.031(2) 0.033(2) 0.0259(18) 0.0061(15) -0.0074(16) -0.0161(17)
C40 0.035(2) 0.036(2) 0.0213(18) 0.0048(16) -0.0016(16) -0.0099(17)
C6 0.0219(18) 0.0258(18) 0.0235(17) 0.0019(14) 0.0003(14) -0.0058(14)
C23 0.035(2) 0.0237(19) 0.045(2) -0.0020(17) -0.0047(19) -0.0063(16)
C2 0.024(2) 0.067(3) 0.026(2) 0.010(2) -0.0017(16) -0.003(2)
C65 0.039(2) 0.038(2) 0.0259(19) 0.0043(17) -0.0002(17) -0.0137(19)
C27 0.037(2) 0.034(2) 0.049(3) 0.017(2) -0.016(2) -0.0121(18)
C26 0.030(2) 0.029(2) 0.051(3) 0.0043(19) -0.0101(19) -0.0047(17)
C35 0.032(2) 0.038(2) 0.032(2) 0.0019(17) -0.0100(17) -0.0143(18)
C86 0.035(2) 0.026(2) 0.047(2) -0.0065(18) -0.0045(19) -0.0059(17)
C88 0.049(3) 0.037(2) 0.025(2) 0.0029(17) 0.0027(19) -0.013(2)
C91 0.072(4) 0.055(3) 0.031(2) 0.002(2) -0.012(2) 0.001(3)
F1 0.261(7) 0.051(2) 0.060(2) 0.0068(19) 0.032(3) -0.023(3)
C34 0.036(2) 0.035(2) 0.0173(16) 0.0054(15) -0.0020(15) -0.0174(17)
C17 0.043(2) 0.031(2) 0.030(2) 0.0013(16) -0.0069(18) -0.0162(18)
C56 0.033(2) 0.0223(17) 0.0225(17) 0.0014(14) -0.0012(15) -0.0063(15)
C13 0.043(2) 0.029(2) 0.030(2) -0.0044(16) -0.0076(18) -0.0061(18)
C14 0.037(2) 0.031(2) 0.043(2) -0.0082(18) -0.0114(19) -0.0054(18)
C37 0.049(3) 0.036(2) 0.0226(18) 0.0016(16) -0.0017(17) -0.024(2)
C70 0.044(3) 0.035(2) 0.040(2) -0.0012(18) -0.003(2) -0.0179(19)
C59 0.045(3) 0.042(2) 0.030(2) 0.0008(18) -0.0066(18) -0.024(2)
C60 0.033(2) 0.0299(19) 0.0259(18) 0.0035(15) -0.0050(16) -0.0136(16)
C77 0.041(2) 0.026(2) 0.056(3) 0.0036(19) -0.013(2) -0.0095(18)
C67 0.045(3) 0.041(2) 0.0212(18) 0.0013(16) 0.0016(17) -0.021(2)
C66 0.054(3) 0.048(3) 0.040(2) -0.004(2) -0.012(2) -0.023(2)
C7 0.030(2) 0.0224(18) 0.0285(19) 0.0006(15) 0.0012(16) -0.0043(15)
C4 0.037(2) 0.064(3) 0.028(2) 0.011(2) -0.0104(18) -0.029(2)
C71 0.045(2) 0.033(2) 0.0257(19) 0.0044(16) -0.0056(17) -0.0180(18)
C61 0.028(2) 0.040(2) 0.046(2) 0.0044(19) -0.0088(18) -0.0104(18)
C41 0.046(3) 0.031(2) 0.0231(19) 0.0036(16) 0.0069(18) -0.0079(19)
C705 0.064(3) 0.051(3) 0.057(3) 0.006(2) -0.022(3) -0.029(3)
C31 0.040(2) 0.046(2) 0.029(2) 0.0112(18) -0.0113(18) -0.020(2)
C58 0.057(3) 0.028(2) 0.029(2) -0.0030(16) 0.0021(19) -0.021(2)
C90 0.048(3) 0.037(2) 0.0254(19) -0.0084(17) -0.0019(18) -0.001(2)
C18 0.040(3) 0.048(3) 0.098(5) 0.024(3) -0.031(3) -0.024(2)
C72 0.062(3) 0.042(3) 0.027(2) 0.0075(18) -0.008(2) -0.016(2)
C57 0.041(2) 0.0259(19) 0.029(2) 0.0003(16) 0.0034(17) -0.0108(17)
C5 0.0230(19) 0.033(2) 0.0223(17) 0.0101(15) -0.0025(14) -0.0056(15)
C30 0.035(2) 0.045(2) 0.037(2) 0.0187(19) -0.0155(18) -0.0160(19)
C89 0.044(3) 0.035(2) 0.044(3) -0.0109(19) -0.012(2) -0.002(2)
C11 0.032(2) 0.032(2) 0.050(3) 0.0018(19) -0.0174(19) -0.0076(17)
C36 0.056(3) 0.058(3) 0.034(2) 0.001(2) -0.010(2) -0.036(3)
C62 0.055(3) 0.033(2) 0.045(3) -0.004(2) -0.007(2) -0.005(2)
C85 0.059(3) 0.049(3) 0.043(3) 0.012(2) -0.010(2) -0.033(2)
C63 0.048(3) 0.031(2) 0.0260(19) 0.0017(16) 0.0039(18) -0.0128(19)
C55 0.0236(19) 0.040(2) 0.0247(18) 0.0093(16) 0.0007(15) -0.0089(17)
C39 0.062(3) 0.033(2) 0.0211(18) 0.0009(16) 0.0021(19) -0.021(2)
C75 0.046(3) 0.029(2) 0.056(3) 0.012(2) -0.020(2) -0.0137(19)
C19 0.057(3) 0.069(4) 0.064(3) 0.029(3) -0.026(3) -0.046(3)
C73 0.057(3) 0.044(3) 0.036(2) 0.011(2) -0.015(2) -0.016(2)
C703 0.047(3) 0.040(3) 0.070(4) 0.005(2) -0.024(3) -0.011(2)
C701 0.046(3) 0.045(3) 0.084(4) 0.015(3) -0.025(3) -0.019(2)
C78 0.032(2) 0.0203(17) 0.036(2) 0.0021(15) -0.0044(16) -0.0131(15)
C64 0.052(3) 0.032(2) 0.0258(19) -0.0034(16) 0.0006(18) -0.018(2)
C33 0.065(4) 0.040(3) 0.045(3) 0.001(2) 0.001(3) 0.000(2)
C1 0.025(3) 0.040(4) 0.032(3) 0.001(3) -0.007(2) -0.002(3)
C3 0.031(2) 0.087(4) 0.025(2) 0.014(2) -0.0101(18) -0.023(2)
C500 0.077(4) 0.046(3) 0.048(3) 0.007(2) -0.029(3) -0.026(3)
C600 0.081(4) 0.042(3) 0.053(3) 0.010(2) -0.023(3) -0.010(3)
C84 0.054(3) 0.037(3) 0.127(6) 0.013(3) -0.034(4) -0.021(2)
B1 0.034(3) 0.036(3) 0.040(3) 0.002(2) 0.000(2) -0.013(2)
C53 0.037(3) 0.091(4) 0.046(3) 0.024(3) -0.013(2) -0.033(3)
C54 0.041(3) 0.082(4) 0.035(2) 0.019(2) -0.016(2) -0.036(3)
C704 0.051(3) 0.043(3) 0.083(4) 0.001(3) -0.030(3) -0.016(2)
C706 0.078(5) 0.130(7) 0.084(5) 0.012(5) -0.044(4) -0.060(5)
C51 0.019(3) 0.046(4) 0.044(4) 0.009(3) -0.003(3) 0.000(3)
B51 0.038(3) 0.045(3) 0.056(3) -0.002(2) 0.002(2) -0.017(2)
C702 0.057(3) 0.072(4) 0.088(4) 0.035(3) -0.042(3) -0.036(3)
F53 0.090(7) 0.081(6) 0.223(13) -0.082(7) -0.059(7) 0.011(5)
F51 0.041(3) 0.103(7) 0.044(3) 0.000(4) -0.010(3) 0.009(4)
F52 0.047(3) 0.055(4) 0.032(3) -0.006(3) 0.001(2) -0.021(3)
F151 0.078(5) 0.079(6) 0.050(4) -0.023(3) 0.006(3) -0.040(4)
F153 0.180(11) 0.060(5) 0.085(6) 0.003(4) 0.069(7) -0.050(6)
F152 0.092(8) 0.227(15) 0.082(7) 0.082(9) -0.040(6) -0.098(10)
F154 0.048(6) 0.068(7) 0.292(19) -0.051(12) -0.025(11) 0.005(5)
C101 0.041(7) 0.018(5) 0.028(6) 0.002(4) -0.007(5) -0.006(5)
C151 0.041(7) 0.034(7) 0.044(7) -0.009(5) -0.009(6) -0.018(6)

loop_
_atom_type_symbol
_atom_type_description
_atom_type_scat_dispersion_real
_atom_type_scat_dispersion_imag
_atom_type_scat_source
B B 0.0013 0.0007 'International Tables Vol C Tables 4.2.6.8 and 6.1.1.4'
H H 0 0 'International Tables Vol C Tables 4.2.6.8 and 6.1.1.4'
C C 0.0033 0.0016 'International Tables Vol C Tables 4.2.6.8 and 6.1.1.4'
N N 0.0061 0.0033 'International Tables Vol C Tables 4.2.6.8 and 6.1.1.4'
F F 0.0171 0.0103 'International Tables Vol C Tables 4.2.6.8 and 6.1.1.4'
Cl Cl 0.1484 0.1585 'International Tables Vol C Tables 4.2.6.8 and 6.1.1.4'
Cu Cu 0.3201 1.2651 'International Tables Vol C Tables 4.2.6.8 and 6.1.1.4'

loop_
_geom_angle_atom_site_label_1
_geom_angle_atom_site_label_2
_geom_angle_atom_site_label_3
_geom_angle
N5 Cu1 N1 138.24(14)
N5 Cu1 N3 127.90(13)
N1 Cu1 N3 81.79(13)
N5 Cu1 N4 82.04(13)
N1 Cu1 N4 122.28(13)
N3 Cu1 N4 104.62(12)
N51 Cu2 N55 138.40(14)
N51 Cu2 N53 81.73(14)
N55 Cu2 N53 127.23(13)
N51 Cu2 N54 123.48(13)
N55 Cu2 N54 81.72(13)
N53 Cu2 N54 104.35(12)
C21 N5 C25 118.1(3)
C21 N5 Cu1 129.4(3)
C25 N5 Cu1 112.5(3)
N52 C52 C53 121.5(5)
N52 C52 C51 120.8(6)
C53 C52 C51 117.7(6)
C82 N55 C78 118.3(3)
C82 N55 Cu2 129.2(3)
C78 N55 Cu2 112.4(3)
C6 N3 C10 118.3(3)
C6 N3 Cu1 112.3(2)
C10 N3 Cu1 129.1(3)
C5 N2 C2 116.6(4)
C5 N1 C4 116.7(4)
C5 N1 Cu1 113.5(3)
C4 N1 Cu1 129.3(3)
C32 N4 C28 118.8(3)
C32 N4 Cu1 130.1(3)
C28 N4 Cu1 110.0(2)
C71 N54 C76 119.0(3)
C71 N54 Cu2 130.0(3)
C76 N54 Cu2 110.1(2)
C56 N53 C60 119.0(3)
C56 N53 Cu2 111.8(3)
C60 N53 Cu2 128.9(3)
C86 C83 C87 120.8(4)
C86 C83 C82 118.8(4)
C87 C83 C82 120.4(4)
C55 N51 C54 116.2(4)
C55 N51 Cu2 113.8(3)
C54 N51 Cu2 129.5(3)
C28 C29 C30 117.1(4)
C28 C29 C27 119.2(4)
C30 C29 C27 123.7(4)
C16 C20 C17 120.4(4)
C16 C20 C21 118.6(4)
C17 C20 C21 121.0(4)
C80 C81 C82 119.8(4)
C80 C81 H81 120.1
C82 C81 H81 120.1
C14 C16 C20 119.0(4)
C14 C16 C18 119.9(4)
C20 C16 C18 121.0(4)
N5 C21 C22 121.5(4)
N5 C21 C20 117.9(3)
C22 C21 C20 120.6(3)
N54 C76 C74 123.3(4)
N54 C76 C78 116.9(3)
C74 C76 C78 119.8(4)
N4 C28 C29 123.0(4)
N4 C28 C25 116.8(3)
C29 C28 C25 120.2(4)
C13 C12 H12A 109.5
C13 C12 H12B 109.5
H12A C12 H12B 109.5
C13 C12 H12C 109.5
H12A C12 H12C 109.5
H12B C12 H12C 109.5
C88 C87 C83 118.3(4)
C88 C87 C85 120.6(4)
C83 C87 C85 121.0(4)
C73 C74 C76 116.7(4)
C73 C74 C75 124.3(4)
C76 C74 C75 119.0(4)
C23 C22 C21 120.2(4)
C23 C22 H22 119.9
C21 C22 H22 119.9
C25 C24 C23 117.1(4)
C25 C24 C26 119.7(4)
C23 C24 C26 123.2(4)
C40 C38 C34 119.0(4)
C40 C38 C35 119.2(4)
C34 C38 C35 121.7(4)
N5 C25 C24 123.6(4)
N5 C25 C28 117.1(3)
C24 C25 C28 119.3(4)
C7 C8 C9 119.6(4)
C7 C8 H8 120.2
C9 C8 H8 120.2
N55 C82 C81 122.1(4)
N55 C82 C83 117.2(3)
C81 C82 C83 120.7(4)
C65 C69 C68 118.8(4)
C65 C69 C70 119.6(4)
C68 C69 C70 121.6(4)
C17 C15 C13 122.0(4)
C17 C15 H15 119
C13 C15 H15 119
C55 N52 C52 115.9(5)
C8 C9 C10 119.4(4)
C8 C9 H9 120.3
C10 C9 H9 120.3
N3 C10 C9 121.3(4)
N3 C10 C11 116.9(3)
C9 C10 C11 121.8(4)
C78 C79 C80 117.4(4)
C78 C79 C77 119.1(4)
C80 C79 C77 123.6(4)
C81 C80 C79 119.4(4)
C81 C80 H80 120.3
C79 C80 H80 120.3
C69 C68 C67 120.6(4)
C69 C68 C71 119.3(4)
C67 C68 C71 120.1(4)
N4 C32 C31 121.4(4)
N4 C32 C34 115.9(3)
C31 C32 C34 122.7(4)
C38 C40 C41 121.6(4)
C38 C40 H40 119.2
C41 C40 H40 119.2
N3 C6 C7 123.0(4)
N3 C6 C5 115.5(3)
C7 C6 C5 121.5(3)
C22 C23 C24 119.5(4)
C22 C23 H23 120.2
C24 C23 H23 120.2
N2 C2 C3 120.7(4)
N2 C2 C1 121.7(5)
C3 C2 C1 117.5(5)
C69 C65 C63 121.1(4)
C69 C65 H65 119.5
C63 C65 H65 119.5
C26 C27 C29 120.8(4)
C26 C27 H27 119.6
C29 C27 H27 119.6
C27 C26 C24 120.7(4)
C27 C26 H26 119.6
C24 C26 H26 119.6
C38 C35 H35A 109.5
C38 C35 H35B 109.5
H35A C35 H35B 109.5
C38 C35 H35C 109.5
H35A C35 H35C 109.5
H35B C35 H35C 109.5
C89 C86 C83 118.7(4)
C89 C86 C84 121.0(5)
C83 C86 C84 120.3(4)
C90 C88 C87 121.6(4)
C90 C88 H88 119.2
C87 C88 H88 119.2
C90 C91 H91A 109.5
C90 C91 H91B 109.5
H91A C91 H91B 109.5
C90 C91 H91C 109.5
H91A C91 H91C 109.5
H91B C91 H91C 109.5
C37 C34 C38 120.2(4)
C37 C34 C32 120.4(4)
C38 C34 C32 119.4(3)
C15 C17 C20 118.9(4)
C15 C17 C19 120.4(4)
C20 C17 C19 120.7(4)
N53 C56 C57 122.8(4)
N53 C56 C55 115.5(3)
C57 C56 C55 121.7(4)
C14 C13 C15 117.6(4)
C14 C13 C12 121.6(4)
C15 C13 C12 120.8(4)
C16 C14 C13 122.0(4)
C16 C14 H14 119
C13 C14 H14 119
C39 C37 C34 118.8(4)
C39 C37 C36 119.9(4)
C34 C37 C36 121.3(4)
C69 C70 H70A 109.5
C69 C70 H70B 109.5
H70A C70 H70B 109.5
C69 C70 H70C 109.5
H70A C70 H70C 109.5
H70B C70 H70C 109.5
C58 C59 C60 119.5(4)
C58 C59 H59 120.2
C60 C59 H59 120.2
N53 C60 C59 120.8(4)
N53 C60 C61 117.5(4)
C59 C60 C61 121.7(4)
C75 C77 C79 121.1(4)
C75 C77 H77 119.5
C79 C77 H77 119.5
C64 C67 C68 118.2(4)
C64 C67 C66 120.6(4)
C68 C67 C66 121.2(4)
C67 C66 H66A 109.5
C67 C66 H66B 109.5
H66A C66 H66B 109.5
C67 C66 H66C 109.5
H66A C66 H66C 109.5
H66B C66 H66C 109.5
C8 C7 C6 118.4(4)
C8 C7 H7 120.8
C6 C7 H7 120.8
C101 C4 N1 124.6(7)
C101 C4 C3 114.8(7)
N1 C4 C3 120.6(5)
N54 C71 C72 121.4(4)
N54 C71 C68 116.3(4)
C72 C71 C68 122.2(4)
C60 C61 H61A 109.5
C60 C61 H61B 109.5
H61A C61 H61B 109.5
C60 C61 H61C 109.5
H61A C61 H61C 109.5
H61B C61 H61C 109.5
C39 C41 C40 118.7(4)
C39 C41 C33 120.8(4)
C40 C41 C33 120.5(5)
C704 C705 C706 106.1(5)
C704 C705 H70D 110.5
C706 C705 H70D 110.5
C704 C705 H70E 110.5
C706 C705 H70E 110.5
H70D C705 H70E 108.7
C30 C31 C32 119.9(4)
C30 C31 H31 120.1
C32 C31 H31 120.1
C59 C58 C57 119.7(4)
C59 C58 H58 120.2
C57 C58 H58 120.2
C88 C90 C89 118.9(4)
C88 C90 C91 120.5(5)
C89 C90 C91 120.6(5)
C16 C18 H18A 109.5
C16 C18 H18B 109.5
H18A C18 H18B 109.5
C16 C18 H18C 109.5
H18A C18 H18C 109.5
H18B C18 H18C 109.5
C73 C72 C71 119.6(4)
C73 C72 H72 120.2
C71 C72 H72 120.2
C58 C57 C56 118.2(4)
C58 C57 H57 120.9
C56 C57 H57 120.9
N2 C5 N1 126.0(4)
N2 C5 C6 117.8(4)
N1 C5 C6 116.2(3)
C31 C30 C29 119.8(4)
C31 C30 H30 120.1
C29 C30 H30 120.1
C86 C89 C90 121.6(5)
C86 C89 H89 119.2
C90 C89 H89 119.2
C10 C11 H11A 109.5
C10 C11 H11B 109.5
H11A C11 H11B 109.5
C10 C11 H11C 109.5
H11A C11 H11C 109.5
H11B C11 H11C 109.5
C37 C36 H36A 109.5
C37 C36 H36B 109.5
H36A C36 H36B 109.5
C37 C36 H36C 109.5
H36A C36 H36C 109.5
H36B C36 H36C 109.5
C63 C62 H62A 109.5
C63 C62 H62B 109.5
H62A C62 H62B 109.5
C63 C62 H62C 109.5
H62A C62 H62C 109.5
H62B C62 H62C 109.5
C87 C85 H85A 109.5
C87 C85 H85B 109.5
H85A C85 H85B 109.5
C87 C85 H85C 109.5
H85A C85 H85C 109.5
H85B C85 H85C 109.5
C64 C63 C65 118.9(4)
C64 C63 C62 121.2(4)
C65 C63 C62 119.8(5)
N51 C55 N52 126.0(4)
N51 C55 C56 116.1(3)
N52 C55 C56 117.8(4)
C41 C39 C37 121.7(4)
C41 C39 H39 119.1
C37 C39 H39 119.1
C77 C75 C74 120.9(4)
C77 C75 H75 119.5
C74 C75 H75 119.5
C17 C19 H19A 109.5
C17 C19 H19B 109.5
H19A C19 H19B 109.5
C17 C19 H19C 109.5
H19A C19 H19C 109.5
H19B C19 H19C 109.5
C72 C73 C74 120.0(4)
C72 C73 H73 120
C74 C73 H73 120
C702 C703 C704 110.9(5)
C702 C703 H70F 109.5
C704 C703 H70F 109.5
C702 C703 H70G 109.5
C704 C703 H70G 109.5
H70F C703 H70G 108
C702 C701 H70H 109.5
C702 C701 H70I 109.5
H70H C701 H70I 109.5
C702 C701 H70J 109.5
H70H C701 H70J 109.5
H70I C701 H70J 109.5
N55 C78 C79 122.9(4)
N55 C78 C76 117.1(3)
C79 C78 C76 120.0(4)
C63 C64 C67 122.4(4)
C63 C64 H64 118.8
C67 C64 H64 118.8
C41 C33 H33A 109.5
C41 C33 H33B 109.5
H33A C33 H33B 109.5
C41 C33 H33C 109.5
H33A C33 H33C 109.5
H33B C33 H33C 109.5
C2 C1 H1A 109.5
C2 C1 H1B 109.5
H1A C1 H1B 109.5
C2 C1 H1C 109.5
H1A C1 H1C 109.5
H1B C1 H1C 109.5
C4 C3 C2 119.4(4)
C4 C3 H3 120.3
C2 C3 H3 120.3
Cl2 C500 Cl1 108.2(3)
Cl2 C500 H50A 110.1
Cl1 C500 H50A 110.1
Cl2 C500 H50B 110.1
Cl1 C500 H50B 110.1
H50A C500 H50B 108.4
Cl6 C600 Cl7 110.9(3)
Cl6 C600 H60A 109.5
Cl7 C600 H60A 109.5
Cl6 C600 H60B 109.5
Cl7 C600 H60B 109.5
H60A C600 H60B 108
C86 C84 H84A 109.5
C86 C84 H84B 109.5
H84A C84 H84B 109.5
C86 C84 H84C 109.5
H84A C84 H84C 109.5
H84B C84 H84C 109.5
F3 B1 F1 110.2(5)
F3 B1 F2 113.0(5)
F1 B1 F2 108.5(4)
F3 B1 F4 104.8(4)
F1 B1 F4 109.2(5)
F2 B1 F4 111.1(4)
C54 C53 C52 118.5(5)
C54 C53 H53 120.8
C52 C53 H53 120.8
C151 C54 N51 127.5(8)
C151 C54 C53 110.7(8)
N51 C54 C53 121.9(5)
C703 C704 C705 113.7(4)
C703 C704 H70K 108.8
C705 C704 H70K 108.8
C703 C704 H70L 108.8
C705 C704 H70L 108.8
H70K C704 H70L 107.7
C705 C706 H70M 109.5
C705 C706 H70N 109.5
H70M C706 H70N 109.5
C705 C706 H70O 109.5
H70M C706 H70O 109.5
H70N C706 H70O 109.5
C52 C51 H51A 109.5
C52 C51 H51B 109.5
H51A C51 H51B 109.5
C52 C51 H51C 109.5
H51A C51 H51C 109.5
H51B C51 H51C 109.5
F54 B51 F52 139.7(7)
F54 B51 F153 89.3(8)
F52 B51 F153 112.6(7)
F54 B51 F51 118.3(6)
F52 B51 F51 101.9(6)
F153 B51 F51 63.9(8)
F54 B51 F152 112.7(10)
F52 B51 F152 41.4(7)
F153 B51 F152 154.0(10)
F51 B51 F152 112.7(7)
F54 B51 F154 24.3(10)
F52 B51 F154 115.6(11)
F153 B51 F154 106.7(11)
F51 B51 F154 141.3(10)
F152 B51 F154 91.3(12)
F54 B51 F151 89.9(7)
F52 B51 F151 109.6(6)
F153 B51 F151 113.6(9)
F51 B51 F151 58.9(5)
F152 B51 F151 81.4(8)
F154 B51 F151 98.1(9)
F54 B51 F53 104.1(8)
F52 B51 F53 64.0(7)
F153 B51 F53 60.4(7)
F51 B51 F53 107.3(7)
F152 B51 F53 99.3(11)
F154 B51 F53 97.6(9)
F151 B51 F53 164.3(7)
C703 C702 C701 112.4(5)
C703 C702 H70P 109.1
C701 C702 H70P 109.1
C703 C702 H70Q 109.1
C701 C702 H70Q 109.1
H70P C702 H70Q 107.9
F52 F53 B51 52.0(5)
B51 F52 F53 64.0(6)
C4 C101 H10A 109.5
C4 C101 H10B 109.5
H10A C101 H10B 109.5
C4 C101 H10C 109.5
H10A C101 H10C 109.5
H10B C101 H10C 109.5
C54 C151 H15A 109.5
C54 C151 H15B 109.5
H15A C151 H15B 109.5
C54 C151 H15C 109.5
H15A C151 H15C 109.5
H15B C151 H15C 109.5

loop_
_geom_bond_atom_site_label_1
_geom_bond_atom_site_label_2
_geom_bond_distance
Cu1 N5 2.001(3)
Cu1 N1 2.010(3)
Cu1 N3 2.060(3)
Cu1 N4 2.087(3)
Cu2 N51 1.994(4)
Cu2 N55 2.005(3)
Cu2 N53 2.064(3)
Cu2 N54 2.086(3)
Cl2 C500 1.753(6)
Cl7 C600 1.752(6)
Cl1 C500 1.774(5)
Cl6 C600 1.727(7)
F2 B1 1.370(6)
F4 B1 1.397(6)
N5 C21 1.338(5)
N5 C25 1.374(5)
C52 N52 1.361(7)
C52 C53 1.369(9)
C52 C51 1.451(8)
N55 C82 1.330(5)
N55 C78 1.373(5)
N3 C6 1.346(5)
N3 C10 1.355(5)
N2 C5 1.329(5)
N2 C2 1.354(6)
N1 C5 1.343(5)
N1 C4 1.355(5)
N4 C32 1.333(5)
N4 C28 1.366(5)
N54 C71 1.329(5)
N54 C76 1.361(5)
N53 C56 1.345(5)
N53 C60 1.350(5)
C83 C86 1.391(6)
C83 C87 1.406(6)
C83 C82 1.495(6)
N51 C55 1.340(6)
N51 C54 1.353(6)
C29 C28 1.399(5)
C29 C30 1.408(6)
C29 C27 1.428(6)
F54 B51 1.298(12)
C20 C16 1.393(6)
C20 C17 1.401(6)
C20 C21 1.493(5)
C81 C80 1.375(6)
C81 C82 1.411(5)
C81 H81 0.95
C16 C14 1.388(6)
C16 C18 1.513(6)
C21 C22 1.413(5)
C76 C74 1.406(6)
C76 C78 1.435(6)
C28 C25 1.441(5)
C12 C13 1.508(6)
C12 H12A 0.98
C12 H12B 0.98
C12 H12C 0.98
C87 C88 1.401(6)
C87 C85 1.508(7)
C74 C73 1.404(6)
C74 C75 1.433(6)
C22 C23 1.370(6)
C22 H22 0.95
C24 C25 1.396(6)
C24 C23 1.411(6)
C24 C26 1.430(6)
C38 C40 1.390(6)
C38 C34 1.407(6)
C38 C35 1.500(5)
C8 C7 1.373(6)
C8 C9 1.379(6)
C8 H8 0.95
C69 C65 1.397(6)
C69 C68 1.406(6)
C69 C70 1.499(6)
C15 C17 1.383(6)
C15 C13 1.395(6)
C15 H15 0.95
F3 B1 1.343(6)
N52 C55 1.341(5)
C9 C10 1.389(5)
C9 H9 0.95
C10 C11 1.494(5)
C79 C78 1.407(5)
C79 C80 1.409(6)
C79 C77 1.426(6)
C80 H80 0.95
C68 C67 1.414(6)
C68 C71 1.491(6)
C32 C31 1.411(5)
C32 C34 1.490(6)
C40 C41 1.396(6)
C40 H40 0.95
C6 C7 1.383(5)
C6 C5 1.491(5)
C23 H23 0.95
C2 C3 1.375(8)
C2 C1 1.436(7)
C65 C63 1.397(6)
C65 H65 0.95
C27 C26 1.369(7)
C27 H27 0.95
C26 H26 0.95
C35 H35A 0.98
C35 H35B 0.98
C35 H35C 0.98
C86 C89 1.388(6)
C86 C84 1.509(7)
C88 C90 1.372(7)
C88 H88 0.95
C91 C90 1.523(6)
C91 H91A 0.98
C91 H91B 0.98
C91 H91C 0.98
F1 B1 1.343(6)
C34 C37 1.407(6)
C17 C19 1.506(6)
C56 C57 1.382(5)
C56 C55 1.486(6)
C13 C14 1.392(6)
C14 H14 0.95
C37 C39 1.398(6)
C37 C36 1.515(6)
C70 H70A 0.98
C70 H70B 0.98
C70 H70C 0.98
C59 C58 1.378(6)
C59 C60 1.394(6)
C59 H59 0.95
C60 C61 1.495(6)
C77 C75 1.365(7)
C77 H77 0.95
C67 C64 1.386(6)
C67 C66 1.508(7)
C66 H66A 0.98
C66 H66B 0.98
C66 H66C 0.98
C7 H7 0.95
C4 C101 1.222(12)
C4 C3 1.362(7)
C71 C72 1.410(6)
C61 H61A 0.98
C61 H61B 0.98
C61 H61C 0.98
C41 C39 1.383(7)
C41 C33 1.505(6)
C705 C704 1.579(8)
C705 C706 1.608(9)
C705 H70D 0.99
C705 H70E 0.99
C31 C30 1.367(6)
C31 H31 0.95
C58 C57 1.378(7)
C58 H58 0.95
C90 C89 1.391(7)
C18 H18A 0.98
C18 H18B 0.98
C18 H18C 0.98
C72 C73 1.377(7)
C72 H72 0.95
C57 H57 0.95
C30 H30 0.95
C89 H89 0.95
C11 H11A 0.98
C11 H11B 0.98
C11 H11C 0.98
C36 H36A 0.98
C36 H36B 0.98
C36 H36C 0.98
C62 C63 1.513(6)
C62 H62A 0.98
C62 H62B 0.98
C62 H62C 0.98
C85 H85A 0.98
C85 H85B 0.98
C85 H85C 0.98
C63 C64 1.379(7)
C39 H39 0.95
C75 H75 0.95
C19 H19A 0.98
C19 H19B 0.98
C19 H19C 0.98
C73 H73 0.95
C703 C702 1.505(8)
C703 C704 1.530(8)
C703 H70F 0.99
C703 H70G 0.99
C701 C702 1.652(9)
C701 H70H 0.98
C701 H70I 0.98
C701 H70J 0.98
C64 H64 0.95
C33 H33A 0.98
C33 H33B 0.98
C33 H33C 0.98
C1 H1A 0.98
C1 H1B 0.98
C1 H1C 0.98
C3 H3 0.95
C500 H50A 0.99
C500 H50B 0.99
C600 H60A 0.99
C600 H60B 0.99
C84 H84A 0.98
C84 H84B 0.98
C84 H84C 0.98
C53 C54 1.360(8)
C53 H53 0.95
C54 C151 1.194(12)
C704 H70K 0.99
C704 H70L 0.99
C706 H70M 0.98
C706 H70N 0.98
C706 H70O 0.98
C51 H51A 0.98
C51 H51B 0.98
C51 H51C 0.98
B51 F52 1.304(9)
B51 F153 1.330(10)
B51 F51 1.346(9)
B51 F152 1.355(11)
B51 F154 1.397(15)
B51 F151 1.474(9)
B51 F53 1.486(10)
C702 H70P 0.99
C702 H70Q 0.99
F53 F52 1.487(14)
C101 H10A 0.98
C101 H10B 0.98
C101 H10C 0.98
C151 H15A 0.98
C151 H15B 0.98
C151 H15C 0.98
